data_7023987
loop_
_publ_author_name
'Fridrichov\'a, Ad\'ela'
'Mairychov\'a, Barbora'
'Pad\<elkov\'a, Zde\<nka'
'Ly\<cka, Anton\'in'
'Jurkschat, Klaus'
'Jambor, Roman'
'Dost\'al, Libor'

_publ_section_title
;
 Straightforward synthesis of novel cyclic metallasiloxanes supported by
 an N,C,N-chelating ligand.
;
_journal_issue 46
_journal_name_full 'Dalton transactions (Cambridge, England : 2003)'
_journal_page_first 16403
_journal_page_last 16411
_journal_paper_doi 10.1039/c3dt52230j
_journal_volume 42
_journal_year 2013
_chemical_formula_moiety 'C36 H39 N2 O3 Sb Si2'
_chemical_formula_sum 'C36 H39 N2 O3 Sb Si2'
_chemical_formula_weight 725.62
_chemical_name_systematic
; 
 ? 
;
_space_group_IT_number 33
_symmetry_cell_setting orthorhombic
_symmetry_space_group_name_Hall 'P 2c -2n'
_symmetry_space_group_name_H-M 'P n a 21'
_atom_sites_solution_hydrogens geom
_atom_sites_solution_primary direct
_atom_sites_solution_secondary difmap
_audit_creation_method SHELXL-97
_cell_angle_alpha 90
_cell_angle_beta 90
_cell_angle_gamma 90
_cell_formula_units_Z 4
_cell_length_a 14.2341(16)
_cell_length_b 20.3199(11)
_cell_length_c 11.8500(14)
_cell_measurement_reflns_used 16456
_cell_measurement_temperature 150(1)
_cell_measurement_theta_max 27.5
_cell_measurement_theta_min 1
_cell_volume 3427.4(6)
_computing_cell_refinement 'COLLECT and DENZO'
_computing_data_collection 'COLLECT (Hooft, 1998) and DENZO (Otwinowski & Minor, 1997)'
_computing_data_reduction 'COLLECT and DENZO'
_computing_molecular_graphics 'PLATON (Spek, 2003)'
_computing_publication_material 'SHELXL-97 (Sheldrick, 2008)'
_computing_structure_refinement 'SHELXL-97 (Sheldrick, 1997)'
_computing_structure_solution 'SIR92 (Altomare et al., 1994)'
_diffrn_ambient_temperature 150(1)
_diffrn_detector_area_resol_mean 9.091
_diffrn_measured_fraction_theta_full 0.994
_diffrn_measured_fraction_theta_max 0.994
_diffrn_measurement_device_type 'Bruker Nonius KappaCCD area detector'
_diffrn_measurement_method '\f and \w scans to fill the Ewald sphere'
_diffrn_radiation_monochromator graphite
_diffrn_radiation_source 'fine-focus sealed tube'
_diffrn_radiation_type MoK\a
_diffrn_radiation_wavelength 0.71073
_diffrn_reflns_av_R_equivalents 0.0479
_diffrn_reflns_av_sigmaI/netI 0.0476
_diffrn_reflns_limit_h_max 16
_diffrn_reflns_limit_h_min -18
_diffrn_reflns_limit_k_max 26
_diffrn_reflns_limit_k_min -26
_diffrn_reflns_limit_l_max 15
_diffrn_reflns_limit_l_min -13
_diffrn_reflns_number 16428
_diffrn_reflns_theta_full 27.50
_diffrn_reflns_theta_max 27.50
_diffrn_reflns_theta_min 1.75
_diffrn_standards_number 0
_exptl_absorpt_coefficient_mu 0.912
_exptl_absorpt_correction_T_max 0.888
_exptl_absorpt_correction_T_min 0.798
_exptl_absorpt_correction_type integration
_exptl_absorpt_process_details
;
Gaussian integration (Coppens, 1970)
;
_exptl_crystal_colour colourless
_exptl_crystal_density_diffrn 1.406
_exptl_crystal_density_method 'not measured'
_exptl_crystal_description block
_exptl_crystal_F_000 1488
_exptl_crystal_size_max 0.36
_exptl_crystal_size_mid 0.25
_exptl_crystal_size_min 0.22
_refine_diff_density_max 0.482
_refine_diff_density_min -0.546
_refine_diff_density_rms 0.095
_refine_ls_abs_structure_details 'Flack H D (1983), Acta Cryst. A39, 876-881'
_refine_ls_abs_structure_Flack -0.021(19)
_refine_ls_extinction_method none
_refine_ls_goodness_of_fit_ref 1.100
_refine_ls_hydrogen_treatment constr
_refine_ls_matrix_type full
_refine_ls_number_parameters 397
_refine_ls_number_reflns 6646
_refine_ls_number_restraints 1
_refine_ls_restrained_S_all 1.100
_refine_ls_R_factor_all 0.0486
_refine_ls_R_factor_gt 0.0356
_refine_ls_shift/su_max 0.001
_refine_ls_shift/su_mean 0.000
_refine_ls_structure_factor_coef Fsqd
_refine_ls_weighting_details 'calc w=1/[\s^2^(Fo^2^)+(0.0000P)^2^+5.4911P] where P=(Fo^2^+2Fc^2^)/3'
_refine_ls_weighting_scheme calc
_refine_ls_wR_factor_gt 0.0647
_refine_ls_wR_factor_ref 0.0704
_reflns_number_gt 5804
_reflns_number_total 6646
_reflns_threshold_expression >2sigma(I)
_cod_data_source_file c3dt52230j.txt
_cod_data_source_block shelxl
_cod_database_code 7023987

loop_
_symmetry_equiv_pos_as_xyz
'x, y, z'
'-x, -y, z+1/2'
'-x+1/2, y+1/2, z+1/2'
'x+1/2, -y+1/2, z'

loop_
_atom_site_label
_atom_site_type_symbol
_atom_site_fract_x
_atom_site_fract_y
_atom_site_fract_z
_atom_site_U_iso_or_equiv
_atom_site_adp_type
_atom_site_occupancy
_atom_site_symmetry_multiplicity
_atom_site_calc_flag
_atom_site_refinement_flags
Sb1 Sb 0.619672(15) 0.985087(11) 0.36045(3) 0.01810(6) Uani 1 1 d .
Si1 Si 0.75972(9) 1.06723(7) 0.17324(11) 0.0183(3) Uani 1 1 d .
Si2 Si 0.78271(9) 0.92151(6) 0.17985(11) 0.0182(3) Uani 1 1 d .
O2 O 0.7050(2) 0.92188(14) 0.2771(2) 0.0207(6) Uani 1 1 d .
O1 O 0.6825(2) 1.05781(14) 0.2705(2) 0.0220(7) Uani 1 1 d .
C13 C 0.8630(3) 1.1145(2) 0.2281(4) 0.0205(9) Uani 1 1 d .
N1 N 0.5760(3) 1.09496(19) 0.4634(3) 0.0282(9) Uani 1 1 d .
N2 N 0.6326(3) 0.87571(17) 0.4860(3) 0.0255(8) Uani 1 1 d .
C18 C 0.9123(3) 1.1603(2) 0.1621(4) 0.0260(10) Uani 1 1 d .
H18 H 0.8921 1.1688 0.0889 0.031 Uiso 1 1 d R
C30 C 0.9442(3) 0.8370(2) 0.1944(4) 0.0269(10) Uani 1 1 d .
H30 H 0.9203 0.8160 0.1309 0.032 Uiso 1 1 d R
C1 C 0.7135(3) 0.9997(2) 0.4998(3) 0.0199(9) Uani 1 1 d .
C36 C 0.7601(3) 0.8840(2) -0.0521(4) 0.0257(10) Uani 1 1 d .
H36 H 0.7868 0.9245 -0.0696 0.031 Uiso 1 1 d R
C31 C 0.7479(3) 0.8664(2) 0.0605(4) 0.0214(9) Uani 1 1 d .
C35 C 0.7340(3) 0.8422(2) -0.1394(6) 0.0311(9) Uani 1 1 d .
H35 H 0.7418 0.8557 -0.2139 0.037 Uiso 1 1 d R
C26 C 0.9332(3) 0.9194(2) 0.3367(4) 0.0271(12) Uani 1 1 d .
H26 H 0.9014 0.9546 0.3690 0.033 Uiso 1 1 d R
C25 C 0.8957(3) 0.8902(2) 0.2402(4) 0.0209(9) Uani 1 1 d .
C4 C 0.8498(3) 1.0213(2) 0.6635(4) 0.0338(11) Uani 1 1 d .
H4 H 0.8990 1.0292 0.7134 0.041 Uiso 1 1 d R
C24 C 0.6932(3) 1.0790(3) -0.0527(4) 0.0315(11) Uani 1 1 d .
H24 H 0.7076 1.0345 -0.0580 0.038 Uiso 1 1 d R
C28 C 1.0631(3) 0.8455(2) 0.3383(4) 0.0344(14) Uani 1 1 d .
H28 H 1.1187 0.8306 0.3706 0.041 Uiso 1 1 d R
C33 C 0.6833(3) 0.7625(2) -0.0039(4) 0.0302(11) Uani 1 1 d .
H33 H 0.6582 0.7214 0.0127 0.036 Uiso 1 1 d R
O3 O 0.7976(2) 0.99572(13) 0.1283(2) 0.0200(6) Uani 1 1 d .
C11 C 0.5741(3) 0.8814(2) 0.5882(4) 0.0322(11) Uani 1 1 d .
H11A H 0.5850 0.8444 0.6368 0.039 Uiso 1 1 d R
H11B H 0.5899 0.9212 0.6274 0.039 Uiso 1 1 d R
H11C H 0.5091 0.8826 0.5667 0.039 Uiso 1 1 d R
C19 C 0.7106(3) 1.1119(2) 0.0485(4) 0.0221(9) Uani 1 1 d .
C6 C 0.7610(3) 0.9466(2) 0.5492(4) 0.0215(10) Uani 1 1 d .
C7 C 0.6688(3) 1.1189(2) 0.4987(4) 0.0277(10) Uani 1 1 d .
H7A H 0.7003 1.1393 0.4351 0.033 Uiso 1 1 d R
H7B H 0.6617 1.1517 0.5576 0.033 Uiso 1 1 d R
C9 C 0.5167(4) 1.0787(3) 0.5604(5) 0.0400(13) Uani 1 1 d .
H9A H 0.4579 1.0614 0.5339 0.048 Uiso 1 1 d R
H9B H 0.5476 1.0464 0.6062 0.048 Uiso 1 1 d R
H9C H 0.5054 1.1176 0.6043 0.048 Uiso 1 1 d R
C22 C 0.6410(3) 1.1777(2) -0.1411(7) 0.0411(12) Uani 1 1 d .
H22 H 0.6187 1.1992 -0.2050 0.049 Uiso 1 1 d R
C32 C 0.7086(3) 0.8046(2) 0.0825(4) 0.0276(10) Uani 1 1 d .
H32 H 0.6991 0.7915 0.1568 0.033 Uiso 1 1 d R
C12 C 0.6111(4) 0.8139(2) 0.4262(4) 0.0332(11) Uani 1 1 d .
H12A H 0.5462 0.8136 0.4042 0.040 Uiso 1 1 d R
H12B H 0.6500 0.8106 0.3602 0.040 Uiso 1 1 d R
H12C H 0.6233 0.7772 0.4751 0.040 Uiso 1 1 d R
C15 C 0.9771(3) 1.1345(2) 0.3772(5) 0.0338(13) Uani 1 1 d .
H15 H 0.9998 1.1251 0.4490 0.041 Uiso 1 1 d R
C2 C 0.7274(3) 1.0628(2) 0.5418(4) 0.0224(11) Uani 1 1 d .
C3 C 0.7963(3) 1.0734(2) 0.6239(4) 0.0309(11) Uani 1 1 d .
H3 H 0.8065 1.1157 0.6511 0.037 Uiso 1 1 d R
C27 C 1.0161(3) 0.8981(2) 0.3857(4) 0.0314(12) Uani 1 1 d .
H27 H 1.0400 0.9189 0.4495 0.038 Uiso 1 1 d R
C29 C 1.0280(3) 0.8146(2) 0.2442(4) 0.0332(12) Uani 1 1 d .
H29 H 1.0599 0.7792 0.2126 0.040 Uiso 1 1 d R
C23 C 0.6581(3) 1.1113(3) -0.1449(7) 0.0425(12) Uani 1 1 d .
H23 H 0.6446 1.0877 -0.2102 0.051 Uiso 1 1 d R
C34 C 0.6960(3) 0.7813(2) -0.1154(4) 0.0300(13) Uani 1 1 d .
H34 H 0.6792 0.7533 -0.1740 0.036 Uiso 1 1 d R
C10 C 0.7327(3) 0.8783(2) 0.5142(4) 0.0242(10) Uani 1 1 d .
H10A H 0.7460 0.8477 0.5749 0.029 Uiso 1 1 d R
H10B H 0.7693 0.8652 0.4489 0.029 Uiso 1 1 d R
C16 C 1.0227(4) 1.1794(2) 0.3099(5) 0.0392(13) Uani 1 1 d .
H16 H 1.0753 1.2015 0.3371 0.047 Uiso 1 1 d R
C14 C 0.8974(3) 1.1029(2) 0.3369(4) 0.0270(12) Uani 1 1 d .
H14 H 0.8659 1.0735 0.3835 0.032 Uiso 1 1 d R
C20 C 0.6907(3) 1.1792(2) 0.0513(5) 0.0303(11) Uani 1 1 d .
H20 H 0.7006 1.2025 0.1178 0.036 Uiso 1 1 d R
C21 C 0.6563(3) 1.2120(3) -0.0428(5) 0.0383(13) Uani 1 1 d .
H21 H 0.6446 1.2570 -0.0401 0.046 Uiso 1 1 d R
C17 C 0.9902(3) 1.1927(2) 0.2033(5) 0.0345(12) Uani 1 1 d .
H17 H 1.0210 1.2233 0.1582 0.041 Uiso 1 1 d R
C5 C 0.8298(3) 0.9579(3) 0.6287(4) 0.0316(11) Uani 1 1 d .
H5 H 0.8630 0.9226 0.6588 0.038 Uiso 1 1 d R
C8 C 0.5287(4) 1.1425(2) 0.3896(5) 0.0450(17) Uani 1 1 d .
H8A H 0.5241 1.1844 0.4268 0.054 Uiso 1 1 d R
H8B H 0.5641 1.1473 0.3212 0.054 Uiso 1 1 d R
H8C H 0.4668 1.1268 0.3720 0.054 Uiso 1 1 d R

loop_
_atom_site_aniso_label
_atom_site_aniso_U_11
_atom_site_aniso_U_22
_atom_site_aniso_U_33
_atom_site_aniso_U_23
_atom_site_aniso_U_13
_atom_site_aniso_U_12
Sb1 0.01517(11) 0.02120(10) 0.01794(11) -0.0012(2) -0.00053(18) -0.00043(11)
Si1 0.0205(7) 0.0174(6) 0.0171(6) -0.0008(5) -0.0005(6) -0.0004(5)
Si2 0.0211(7) 0.0170(6) 0.0167(6) -0.0004(6) -0.0007(5) -0.0001(5)
O2 0.0237(16) 0.0202(15) 0.0181(15) -0.0024(13) 0.0034(12) -0.0011(13)
O1 0.0227(17) 0.0219(15) 0.0214(16) 0.0025(13) 0.0022(13) 0.0001(13)
C13 0.021(2) 0.019(2) 0.021(2) -0.0044(18) 0.0010(17) 0.0035(18)
N1 0.027(2) 0.029(2) 0.029(2) 0.0001(18) 0.0039(17) 0.0057(18)
N2 0.028(2) 0.0204(18) 0.028(2) 0.0009(16) 0.0024(17) -0.0047(16)
C18 0.028(3) 0.025(2) 0.025(2) -0.002(2) 0.0008(19) 0.0032(19)
C30 0.027(3) 0.026(2) 0.028(3) 0.001(2) 0.005(2) 0.0028(19)
C1 0.021(2) 0.023(2) 0.0162(19) 0.0008(17) 0.0036(16) -0.0027(17)
C36 0.022(2) 0.027(2) 0.028(2) -0.002(2) 0.0045(19) 0.0009(19)
C31 0.018(2) 0.021(2) 0.025(2) -0.0085(19) -0.0035(18) 0.0041(17)
C35 0.032(2) 0.040(2) 0.0211(19) -0.009(3) 0.001(3) -0.0008(18)
C26 0.021(2) 0.032(2) 0.028(3) 0.005(2) 0.0008(18) -0.0008(18)
C25 0.019(2) 0.021(2) 0.023(2) 0.0066(18) 0.0025(17) -0.0015(17)
C4 0.029(3) 0.042(3) 0.030(3) -0.007(2) -0.012(2) -0.006(2)
C24 0.031(3) 0.035(3) 0.029(3) -0.001(2) -0.005(2) 0.009(2)
C28 0.023(2) 0.041(3) 0.040(4) 0.025(3) -0.001(2) 0.0039(19)
C33 0.027(3) 0.020(2) 0.043(3) -0.009(2) -0.006(2) -0.002(2)
O3 0.0247(16) 0.0142(15) 0.0211(15) -0.0004(12) 0.0015(12) -0.0001(12)
C11 0.032(3) 0.036(3) 0.029(3) 0.004(2) 0.008(2) -0.005(2)
C19 0.017(2) 0.028(2) 0.021(2) 0.003(2) 0.0006(18) -0.0006(18)
C6 0.018(2) 0.029(3) 0.017(2) 0.001(2) 0.0038(18) -0.001(2)
C7 0.035(3) 0.021(2) 0.027(2) -0.008(2) 0.001(2) 0.004(2)
C9 0.034(3) 0.045(3) 0.041(3) -0.008(3) 0.010(2) 0.009(2)
C22 0.031(2) 0.060(3) 0.032(2) 0.026(4) -0.011(3) 0.004(2)
C32 0.034(3) 0.023(2) 0.025(3) -0.002(2) 0.001(2) -0.002(2)
C12 0.037(3) 0.023(2) 0.040(3) -0.004(2) 0.005(2) -0.010(2)
C15 0.034(3) 0.037(2) 0.030(4) -0.013(3) -0.010(2) 0.008(2)
C2 0.021(3) 0.025(2) 0.021(2) -0.002(2) 0.004(2) 0.001(2)
C3 0.032(3) 0.031(3) 0.030(3) -0.005(2) -0.001(2) -0.008(2)
C27 0.027(2) 0.040(3) 0.026(3) 0.011(2) -0.0052(19) -0.007(2)
C29 0.027(3) 0.031(3) 0.042(3) 0.009(2) 0.010(2) 0.011(2)
C23 0.040(2) 0.066(3) 0.021(2) -0.004(4) -0.004(3) 0.013(2)
C34 0.023(2) 0.037(2) 0.030(4) -0.018(2) -0.0042(19) 0.0048(19)
C10 0.026(3) 0.025(2) 0.021(2) 0.0026(19) -0.0002(18) 0.000(2)
C16 0.025(3) 0.035(3) 0.059(4) -0.018(3) -0.014(2) 0.003(2)
C14 0.026(2) 0.026(2) 0.030(4) -0.003(2) 0.0003(18) 0.0018(17)
C20 0.028(3) 0.025(2) 0.038(3) 0.003(2) -0.011(2) -0.003(2)
C21 0.025(3) 0.031(3) 0.059(4) 0.016(3) -0.007(2) -0.003(2)
C17 0.028(3) 0.021(2) 0.054(4) -0.005(2) 0.005(2) -0.001(2)
C5 0.027(3) 0.041(3) 0.027(3) 0.002(2) -0.003(2) 0.005(2)
C8 0.043(3) 0.036(3) 0.056(5) 0.006(3) 0.003(3) 0.021(2)

loop_
_atom_type_symbol
_atom_type_description
_atom_type_scat_dispersion_real
_atom_type_scat_dispersion_imag
_atom_type_scat_source
C C 0.0033 0.0016 'International Tables Vol C Tables 4.2.6.8 and 6.1.1.4'
H H 0.0000 0.0000 'International Tables Vol C Tables 4.2.6.8 and 6.1.1.4'
O O 0.0106 0.0060 'International Tables Vol C Tables 4.2.6.8 and 6.1.1.4'
N N 0.0061 0.0033 'International Tables Vol C Tables 4.2.6.8 and 6.1.1.4'
Si Si 0.0817 0.0704 'International Tables Vol C Tables 4.2.6.8 and 6.1.1.4'
Sb Sb -0.5866 1.5461 'International Tables Vol C Tables 4.2.6.8 and 6.1.1.4'

loop_
_exptl_crystal_face_index_h
_exptl_crystal_face_index_k
_exptl_crystal_face_index_l
_exptl_crystal_face_perp_dist
0 -1 0 0.059
0 1 0 0.126
1 0 0 0.181
-1 0 0 0.124
0 0 -1 0.080
0 0 1 0.109
0 1 -1 0.065

loop_
_geom_angle_atom_site_label_1
_geom_angle_atom_site_label_2
_geom_angle_atom_site_label_3
_geom_angle
O2 Sb1 O1 86.64(11)
O2 Sb1 C1 95.18(14)
O1 Sb1 C1 91.66(14)
O1 Si1 O3 110.68(17)
O1 Si1 C19 111.69(18)
O3 Si1 C19 107.23(19)
O1 Si1 C13 110.48(18)
O3 Si1 C13 108.00(17)
C19 Si1 C13 108.6(2)
O2 Si2 O3 110.72(17)
O2 Si2 C31 111.39(19)
O3 Si2 C31 107.62(19)
O2 Si2 C25 108.72(18)
O3 Si2 C25 110.09(18)
C31 Si2 C25 108.26(19)
Si2 O2 Sb1 140.38(18)
Si1 O1 Sb1 140.01(18)
C14 C13 C18 116.8(4)
C14 C13 Si1 120.5(3)
C18 C13 Si1 122.6(3)
C9 N1 C8 110.6(4)
C9 N1 C7 111.7(4)
C8 N1 C7 111.4(4)
C10 N2 C12 110.0(4)
C10 N2 C11 111.1(4)
C12 N2 C11 110.1(4)
C17 C18 C13 121.4(5)
C17 C18 H18 119.4
C13 C18 H18 119.2
C25 C30 C29 120.5(5)
C25 C30 H30 119.4
C29 C30 H30 120.1
C2 C1 C6 119.4(4)
C2 C1 Sb1 119.5(3)
C6 C1 Sb1 121.0(3)
C35 C36 C31 121.6(5)
C35 C36 H36 119.0
C31 C36 H36 119.5
C36 C31 C32 117.3(4)
C36 C31 Si2 122.5(3)
C32 C31 Si2 120.1(3)
C34 C35 C36 119.9(6)
C34 C35 H35 120.4
C36 C35 H35 119.7
C27 C26 C25 122.5(4)
C27 C26 H26 118.9
C25 C26 H26 118.6
C30 C25 C26 117.4(4)
C30 C25 Si2 122.7(4)
C26 C25 Si2 119.9(3)
C5 C4 C3 119.8(4)
C5 C4 H4 120.3
C3 C4 H4 119.9
C23 C24 C19 121.5(5)
C23 C24 H24 119.5
C19 C24 H24 119.0
C29 C28 C27 120.6(4)
C29 C28 H28 119.7
C27 C28 H28 119.7
C32 C33 C34 120.1(4)
C32 C33 H33 120.0
C34 C33 H33 119.9
Si1 O3 Si2 130.64(19)
N2 C11 H11A 109.9
N2 C11 H11B 109.3
H11A C11 H11B 109.5
N2 C11 H11C 109.2
H11A C11 H11C 109.5
H11B C11 H11C 109.5
C24 C19 C20 117.0(4)
C24 C19 Si1 120.9(4)
C20 C19 Si1 122.1(4)
C5 C6 C1 120.0(4)
C5 C6 C10 122.2(5)
C1 C6 C10 117.8(4)
N1 C7 C2 110.2(4)
N1 C7 H7A 109.6
C2 C7 H7A 109.4
N1 C7 H7B 109.8
C2 C7 H7B 109.5
H7A C7 H7B 108.2
N1 C9 H9A 109.2
N1 C9 H9B 109.6
H9A C9 H9B 109.5
N1 C9 H9C 109.7
H9A C9 H9C 109.5
H9B C9 H9C 109.5
C23 C22 C21 119.8(7)
C23 C22 H22 119.8
C21 C22 H22 120.4
C33 C32 C31 121.4(4)
C33 C32 H32 119.1
C31 C32 H32 119.5
N2 C12 H12A 109.7
N2 C12 H12B 109.3
H12A C12 H12B 109.5
N2 C12 H12C 109.5
H12A C12 H12C 109.5
H12B C12 H12C 109.5
C16 C15 C14 119.6(5)
C16 C15 H15 120.1
C14 C15 H15 120.3
C1 C2 C3 119.5(5)
C1 C2 C7 119.9(4)
C3 C2 C7 120.6(4)
C4 C3 C2 120.3(5)
C4 C3 H3 120.1
C2 C3 H3 119.6
C28 C27 C26 118.9(4)
C28 C27 H27 120.4
C26 C27 H27 120.7
C28 C29 C30 120.1(4)
C28 C29 H29 120.2
C30 C29 H29 119.7
C24 C23 C22 120.6(7)
C24 C23 H23 119.6
C22 C23 H23 119.7
C35 C34 C33 119.7(5)
C35 C34 H34 119.7
C33 C34 H34 120.7
N2 C10 C6 110.9(4)
N2 C10 H10A 109.7
C6 C10 H10A 109.5
N2 C10 H10B 109.3
C6 C10 H10B 109.2
H10A C10 H10B 108.1
C17 C16 C15 120.3(5)
C17 C16 H16 119.7
C15 C16 H16 120.0
C15 C14 C13 121.7(4)
C15 C14 H14 119.2
C13 C14 H14 119.1
C21 C20 C19 121.5(5)
C21 C20 H20 119.3
C19 C20 H20 119.2
C22 C21 C20 119.6(5)
C22 C21 H21 119.9
C20 C21 H21 120.6
C16 C17 C18 120.2(5)
C16 C17 H17 120.1
C18 C17 H17 119.6
C6 C5 C4 120.4(5)
C6 C5 H5 119.7
C4 C5 H5 120.0
N1 C8 H8A 109.9
N1 C8 H8B 109.2
H8A C8 H8B 109.5
N1 C8 H8C 109.3
H8A C8 H8C 109.5
H8B C8 H8C 109.5

loop_
_geom_bond_atom_site_label_1
_geom_bond_atom_site_label_2
_geom_bond_distance
Sb1 O2 2.025(3)
Sb1 O1 2.029(3)
Sb1 C1 2.144(4)
Si1 O1 1.604(3)
Si1 O3 1.639(3)
Si1 C19 1.871(5)
Si1 C13 1.873(4)
Si2 O2 1.597(3)
Si2 O3 1.641(3)
Si2 C31 1.871(4)
Si2 C25 1.871(4)
C13 C14 1.400(6)
C13 C18 1.403(6)
N1 C9 1.464(6)
N1 C8 1.468(6)
N1 C7 1.469(6)
N2 C10 1.464(6)
N2 C12 1.474(5)
N2 C11 1.474(6)
C18 C17 1.379(7)
C18 H18 0.9300
C30 C25 1.392(6)
C30 C29 1.407(7)
C30 H30 0.9300
C1 C2 1.390(6)
C1 C6 1.403(6)
C36 C35 1.389(7)
C36 C31 1.392(6)
C36 H36 0.9300
C31 C32 1.400(6)
C35 C34 1.380(6)
C35 H35 0.9301
C26 C27 1.385(6)
C26 C25 1.394(6)
C26 H26 0.9299
C4 C5 1.383(7)
C4 C3 1.386(7)
C4 H4 0.9299
C24 C23 1.368(8)
C24 C19 1.394(6)
C24 H24 0.9299
C28 C29 1.373(7)
C28 C27 1.379(7)
C28 H28 0.9299
C33 C32 1.381(6)
C33 C34 1.387(7)
C33 H33 0.9300
C11 H11A 0.9601
C11 H11B 0.9599
C11 H11C 0.9601
C19 C20 1.397(6)
C6 C5 1.378(6)
C6 C10 1.504(6)
C7 C2 1.502(7)
C7 H7A 0.9700
C7 H7B 0.9701
C9 H9A 0.9600
C9 H9B 0.9600
C9 H9C 0.9599
C22 C23 1.373(6)
C22 C21 1.375(10)
C22 H22 0.9302
C32 H32 0.9300
C12 H12A 0.9601
C12 H12B 0.9600
C12 H12C 0.9601
C15 C16 1.375(7)
C15 C14 1.387(6)
C15 H15 0.9299
C2 C3 1.397(7)
C3 H3 0.9300
C27 H27 0.9299
C29 H29 0.9301
C23 H23 0.9301
C34 H34 0.9300
C10 H10A 0.9699
C10 H10B 0.9700
C16 C17 1.372(7)
C16 H16 0.9299
C14 H14 0.9300
C20 C21 1.388(7)
C20 H20 0.9299
C21 H21 0.9300
C17 H17 0.9300
C5 H5 0.9300
C8 H8A 0.9600
C8 H8B 0.9601
C8 H8C 0.9600
